data_7720505
loop_
_publ_author_name
'Zeng, Shenghong'
'Maimaiti, Mayinuer'
'Wu, Jinche'
'Han, Tingwen'
'Chai, Hui'
'Zhang, Fangfang'
'Zhang, Min'

_publ_section_title
;
 Tuning birefringence in alkaline-earth metal oxyhalides through diverse
 mixed-cation coordination architectures.
;
_journal_issue 2
_journal_name_full 'Dalton transactions (Cambridge, England : 2003)'
_journal_page_first 611
_journal_page_last 619
_journal_paper_doi 10.1039/d5dt02624e
_journal_volume 55
_journal_year 2026
_chemical_formula_moiety 'Ba Br2 Cd O3 Se'
_chemical_formula_sum 'Ba Br2 Cd O3 Se'
_chemical_formula_weight 536.52
_space_group_crystal_system orthorhombic
_space_group_IT_number 62
_space_group_name_Hall '-P 2ac 2n'
_space_group_name_H-M_alt 'P n m a'
_atom_sites_solution_primary dual
_audit_creation_date 2025-04-17
_audit_creation_method
;
Olex2 1.5-alpha
(compiled 2025.04.05 svn.rf049d14d for OlexSys, GUI svn.r7205)
;
_audit_update_record
;
2025-10-19 deposited with the CCDC.	2025-12-02 downloaded from the CCDC.
;
_cell_angle_alpha 90
_cell_angle_beta 90
_cell_angle_gamma 90
_cell_formula_units_Z 4
_cell_length_a 9.2162(15)
_cell_length_b 5.5496(10)
_cell_length_c 13.422(3)
_cell_measurement_reflns_used 7982
_cell_measurement_temperature 298.00
_cell_measurement_theta_max 27.53
_cell_measurement_theta_min 3.04
_cell_volume 686.5(2)
_computing_cell_refinement 'SAINT V8.40B (?, 2016)'
_computing_data_reduction 'SAINT V8.40B (?, 2016)'
_computing_molecular_graphics 'Olex2 1.5-alpha (Dolomanov et al., 2009)'
_computing_publication_material 'Olex2 1.5-alpha (Dolomanov et al., 2009)'
_computing_structure_refinement 'SHELXL 2018/3 (Sheldrick, 2015)'
_computing_structure_solution 'SHELXT 2018/2 (Sheldrick, 2018)'
_diffrn_ambient_temperature 298.00
_diffrn_measured_fraction_theta_full 0.994
_diffrn_measured_fraction_theta_max 0.991
_diffrn_measurement_device_type 'Bruker APEX-II CCD'
_diffrn_measurement_method '\f and \w scans'
_diffrn_radiation_type MoK\a
_diffrn_radiation_wavelength 0.71073
_diffrn_reflns_av_R_equivalents 0.0527
_diffrn_reflns_av_unetI/netI 0.0218
_diffrn_reflns_Laue_measured_fraction_full 0.994
_diffrn_reflns_Laue_measured_fraction_max 0.991
_diffrn_reflns_limit_h_max 10
_diffrn_reflns_limit_h_min -11
_diffrn_reflns_limit_k_max 7
_diffrn_reflns_limit_k_min -7
_diffrn_reflns_limit_l_max 17
_diffrn_reflns_limit_l_min -17
_diffrn_reflns_number 13663
_diffrn_reflns_point_group_measured_fraction_full 0.994
_diffrn_reflns_point_group_measured_fraction_max 0.991
_diffrn_reflns_theta_full 25.242
_diffrn_reflns_theta_max 27.563
_diffrn_reflns_theta_min 2.681
_diffrn_source_current 1.4
_diffrn_source_power 0.07
_diffrn_source_voltage 50.0
_diffrn_standards_number 0
_exptl_absorpt_coefficient_mu 25.661
_exptl_absorpt_correction_T_max 1.0
_exptl_absorpt_correction_T_min 0.4254
_exptl_absorpt_correction_type multi-scan
_exptl_absorpt_process_details
;
SADABS-2016/2 (Bruker,2016/2) was used for absorption correction.
wR2(int) was 0.1502 before and 0.0611 after correction.
The Ratio of minimum to maximum transmission is 0.5705.
The \l/2 correction factor is Not present.
;
_exptl_crystal_colour colourless
_exptl_crystal_colour_primary colourless
_exptl_crystal_density_diffrn 5.191
_exptl_crystal_description plate
_exptl_crystal_F_000 928
_exptl_crystal_size_max 0.13
_exptl_crystal_size_mid 0.12
_exptl_crystal_size_min 0.11
_refine_diff_density_max 0.961
_refine_diff_density_min -0.713
_refine_diff_density_rms 0.215
_refine_ls_extinction_coef 0.0040(2)
_refine_ls_extinction_expression Fc^*^=kFc[1+0.001xFc^2^\l^3^/sin(2\q)]^-1/4^
_refine_ls_extinction_method 'SHELXL-2018/3 (Sheldrick 2018)'
_refine_ls_goodness_of_fit_ref 1.158
_refine_ls_hydrogen_treatment undef
_refine_ls_matrix_type full
_refine_ls_number_parameters 47
_refine_ls_number_reflns 865
_refine_ls_number_restraints 0
_refine_ls_restrained_S_all 1.158
_refine_ls_R_factor_all 0.0175
_refine_ls_R_factor_gt 0.0165
_refine_ls_shift/su_max 0.000
_refine_ls_shift/su_mean 0.000
_refine_ls_structure_factor_coef Fsqd
_refine_ls_weighting_details 'w=1/[\s^2^(Fo^2^)+(0.0153P)^2^+1.0267P] where P=(Fo^2^+2Fc^2^)/3'
_refine_ls_weighting_scheme calc
_refine_ls_wR_factor_gt 0.0363
_refine_ls_wR_factor_ref 0.0367
_reflns_Friedel_coverage 0.000
_reflns_number_gt 831
_reflns_number_total 865
_reflns_threshold_expression 'I > 2\s(I)'
_cod_data_source_file d5dt02624e2.cif
_cod_data_source_block long-b
_cod_original_sg_symbol_H-M Pnma
_cod_database_code 7720505
_shelx_shelxl_version_number 2018/3
_shelx_space_group_comment
;
The symmetry employed for this shelxl refinement is uniquely defined
by the following loop, which should always be used as a source of
symmetry information in preference to the above space-group names.
They are only intended as comments.
;
_shelx_estimated_absorpt_t_max 0.165
_shelx_estimated_absorpt_t_min 0.135
_olex2_refinement_description
;
;
_olex2_submission_special_instructions 'No special instructions were received'

loop_
_space_group_symop_operation_xyz
'x, y, z'
'-x+1/2, -y, z+1/2'
'-x, y+1/2, -z'
'x+1/2, -y+1/2, -z+1/2'
'-x, -y, -z'
'x-1/2, y, -z-1/2'
'x, -y-1/2, z'
'-x-1/2, y-1/2, z-1/2'

loop_
_atom_site_label
_atom_site_type_symbol
_atom_site_fract_x
_atom_site_fract_y
_atom_site_fract_z
_atom_site_U_iso_or_equiv
_atom_site_adp_type
_atom_site_occupancy
_atom_site_site_symmetry_order
_atom_site_calc_flag
_atom_site_refinement_flags_posn
_atom_site_refinement_flags_adp
_atom_site_refinement_flags_occupancy
_atom_site_disorder_assembly
_atom_site_disorder_group
Ba01 Ba 0.58284(3) 0.750000 0.20112(2) 0.01513(9) Uani 1 2 d S T P . .
Cd02 Cd 0.39380(3) 0.250000 0.38194(2) 0.01342(10) Uani 1 2 d S T P . .
Se03 Se 0.27356(4) 0.250000 0.16047(3) 0.01053(11) Uani 1 2 d S T P . .
Br04 Br 0.13197(5) 0.250000 0.46013(4) 0.02054(12) Uani 1 2 d S T P . .
Br05 Br 0.43878(6) -0.250000 0.43156(3) 0.02178(13) Uani 1 2 d S T P . .
O006 O 0.3326(2) 0.4825(4) 0.23148(16) 0.0172(5) Uani 1 1 d . . . . .
O1 O 0.0985(3) 0.250000 0.1980(3) 0.0270(8) Uani 1 2 d S T P . .

loop_
_atom_site_aniso_label
_atom_site_aniso_U_11
_atom_site_aniso_U_22
_atom_site_aniso_U_33
_atom_site_aniso_U_23
_atom_site_aniso_U_13
_atom_site_aniso_U_12
Ba01 0.01077(15) 0.01325(14) 0.02136(16) 0.000 0.00140(9) 0.000
Cd02 0.00904(16) 0.01613(16) 0.01509(17) 0.000 0.00237(11) 0.000
Se03 0.0077(2) 0.0123(2) 0.0116(2) 0.000 -0.00054(14) 0.000
Br04 0.0138(2) 0.0265(2) 0.0214(2) 0.000 0.00538(17) 0.000
Br05 0.0365(3) 0.0140(2) 0.0149(2) 0.000 -0.00554(19) 0.000
O006 0.0194(12) 0.0110(10) 0.0211(11) -0.0031(8) -0.0018(9) -0.0010(9)
O1 0.0056(15) 0.056(3) 0.0189(17) 0.000 -0.0030(12) 0.000

loop_
_atom_type_symbol
_atom_type_description
_atom_type_scat_dispersion_real
_atom_type_scat_dispersion_imag
_atom_type_scat_source
Ba Ba -0.3244 2.2819 'International Tables Vol C Tables 4.2.6.8 and 6.1.1.4'
Br Br -0.2901 2.4595 'International Tables Vol C Tables 4.2.6.8 and 6.1.1.4'
Cd Cd -0.8075 1.2024 'International Tables Vol C Tables 4.2.6.8 and 6.1.1.4'
O O 0.0106 0.0060 'International Tables Vol C Tables 4.2.6.8 and 6.1.1.4'
Se Se -0.0929 2.2259 'International Tables Vol C Tables 4.2.6.8 and 6.1.1.4'

loop_
_geom_angle_atom_site_label_1
_geom_angle_atom_site_label_2
_geom_angle_atom_site_label_3
_geom_angle
_geom_angle_site_symmetry_1
_geom_angle_site_symmetry_3
_geom_angle_publ_flag
Se03 Ba01 Se03 94.669(16) 6_666 6_656 ?
Br04 Ba01 Se03 144.679(13) 6_666 6_656 ?
Br04 Ba01 Se03 70.474(15) 6_656 6_656 ?
Br04 Ba01 Se03 144.679(13) 6_656 6_666 ?
Br04 Ba01 Se03 70.474(15) 6_666 6_666 ?
Br04 Ba01 Br04 102.90(2) 6_656 6_666 ?
Br04 Ba01 Br05 66.223(10) 6_666 6_666 ?
Br04 Ba01 Br05 66.223(10) 6_656 6_666 ?
Br05 Ba01 Se03 74.417(12) 1_565 6_666 ?
Br05 Ba01 Se03 79.951(12) 6_666 6_656 ?
Br05 Ba01 Se03 79.951(12) 6_666 6_666 ?
Br05 Ba01 Se03 74.417(13) 1_565 6_656 ?
Br05 Ba01 Br04 127.651(10) 1_565 6_666 ?
Br05 Ba01 Br04 127.651(10) 1_565 6_656 ?
Br05 Ba01 Br05 141.728(15) 1_565 6_666 ?
O006 Ba01 Se03 135.13(5) 7_575 6_656 ?
O006 Ba01 Se03 135.13(5) . 6_666 ?
O006 Ba01 Se03 25.25(4) 6_656 6_656 ?
O006 Ba01 Se03 25.25(4) 4_565 6_666 ?
O006 Ba01 Se03 81.51(5) 4_565 6_656 ?
O006 Ba01 Se03 85.49(5) 7_575 6_666 ?
O006 Ba01 Se03 85.49(5) . 6_656 ?
O006 Ba01 Se03 81.51(5) 6_656 6_666 ?
O006 Ba01 Br04 119.47(4) 6_656 6_666 ?
O006 Ba01 Br04 127.92(5) . 6_666 ?
O006 Ba01 Br04 127.92(5) 7_575 6_656 ?
O006 Ba01 Br04 119.47(4) 4_565 6_656 ?
O006 Ba01 Br04 77.11(5) 7_575 6_666 ?
O006 Ba01 Br04 77.12(5) . 6_656 ?
O006 Ba01 Br04 71.76(5) 4_565 6_666 ?
O006 Ba01 Br04 71.76(5) 6_656 6_656 ?
O006 Ba01 Br05 56.51(4) 4_565 6_666 ?
O006 Ba01 Br05 143.23(4) . 6_666 ?
O006 Ba01 Br05 62.41(5) 7_575 1_565 ?
O006 Ba01 Br05 91.53(4) 4_565 1_565 ?
O006 Ba01 Br05 143.23(4) 7_575 6_666 ?
O006 Ba01 Br05 56.51(4) 6_656 6_666 ?
O006 Ba01 Br05 62.41(5) . 1_565 ?
O006 Ba01 Br05 91.53(4) 6_656 1_565 ?
O006 Ba01 O006 110.00(7) . 6_656 ?
O006 Ba01 O006 64.75(9) . 7_575 ?
O006 Ba01 O006 61.94(9) 4_565 6_656 ?
O006 Ba01 O006 110.00(7) 7_575 4_565 ?
O006 Ba01 O006 153.273(18) . 4_565 ?
O006 Ba01 O006 153.274(18) 7_575 6_656 ?
O006 Ba01 O1 106.71(7) 6_656 6_666 ?
O006 Ba01 O1 117.07(7) 7_575 6_656 ?
O006 Ba01 O1 59.58(7) 7_575 6_666 ?
O006 Ba01 O1 50.47(7) 4_565 6_666 ?
O006 Ba01 O1 117.07(7) . 6_666 ?
O006 Ba01 O1 106.71(7) 4_565 6_656 ?
O006 Ba01 O1 59.58(7) . 6_656 ?
O006 Ba01 O1 50.47(7) 6_656 6_656 ?
O1 Ba01 Se03 115.02(6) 6_656 6_666 ?
O1 Ba01 Se03 115.02(6) 6_666 6_656 ?
O1 Ba01 Se03 26.17(6) 6_666 6_666 ?
O1 Ba01 Se03 26.17(6) 6_656 6_656 ?
O1 Ba01 Br04 63.84(6) 6_656 6_656 ?
O1 Ba01 Br04 63.84(6) 6_666 6_666 ?
O1 Ba01 Br04 164.44(6) 6_656 6_666 ?
O1 Ba01 Br04 164.44(6) 6_666 6_656 ?
O1 Ba01 Br05 67.41(6) 6_656 1_565 ?
O1 Ba01 Br05 67.41(6) 6_666 1_565 ?
O1 Ba01 Br05 99.67(6) 6_666 6_666 ?
O1 Ba01 Br05 99.67(6) 6_656 6_666 ?
O1 Ba01 O1 127.74(12) 6_666 6_656 ?
Ba01 Cd02 Ba01 126.253(13) 1_545 6_556 ?
Ba01 Cd02 Ba01 71.309(11) 1_545 6_546 ?
Ba01 Cd02 Ba01 126.253(12) . 6_546 ?
Ba01 Cd02 Ba01 84.123(15) 6_546 6_556 ?
Ba01 Cd02 Ba01 85.771(15) 1_545 . ?
Ba01 Cd02 Ba01 71.309(11) . 6_556 ?
Br04 Cd02 Ba01 128.991(10) . 1_545 ?
Br04 Cd02 Ba01 128.992(10) . . ?
Br04 Cd02 Ba01 58.184(12) . 6_546 ?
Br04 Cd02 Ba01 58.184(12) . 6_556 ?
Br04 Cd02 Br05 98.15(2) . 5_656 ?
Br04 Cd02 Br05 92.277(13) . . ?
Br04 Cd02 Br05 92.277(13) . 1_565 ?
Br05 Cd02 Ba01 126.313(10) 5_656 6_556 ?
Br05 Cd02 Ba01 61.116(14) . 6_546 ?
Br05 Cd02 Ba01 136.963(16) . . ?
Br05 Cd02 Ba01 106.408(14) 5_656 . ?
Br05 Cd02 Ba01 143.734(15) . 6_556 ?
Br05 Cd02 Ba01 61.117(14) 1_565 6_556 ?
Br05 Cd02 Ba01 143.735(15) 1_565 6_546 ?
Br05 Cd02 Ba01 136.964(15) 1_565 1_545 ?
Br05 Cd02 Ba01 106.408(14) 5_656 1_545 ?
Br05 Cd02 Ba01 54.632(14) 1_565 . ?
Br05 Cd02 Ba01 126.313(10) 5_656 6_546 ?
Br05 Cd02 Ba01 54.632(14) . 1_545 ?
Br05 Cd02 Br05 74.215(11) . 5_656 ?
Br05 Cd02 Br05 148.43(2) . 1_565 ?
Br05 Cd02 Br05 74.214(11) 1_565 5_656 ?
O006 Cd02 Ba01 41.66(5) 7_565 1_545 ?
O006 Cd02 Ba01 88.06(5) 7_565 . ?
O006 Cd02 Ba01 88.39(5) . 6_546 ?
O006 Cd02 Ba01 43.09(5) 7_565 6_546 ?
O006 Cd02 Ba01 88.39(5) 7_565 6_556 ?
O006 Cd02 Ba01 41.66(5) . . ?
O006 Cd02 Ba01 88.06(5) . 1_545 ?
O006 Cd02 Ba01 43.09(5) . 6_556 ?
O006 Cd02 Br04 96.73(5) 7_565 . ?
O006 Cd02 Br04 96.73(5) . . ?
O006 Cd02 Br05 73.62(5) 7_565 . ?
O006 Cd02 Br05 144.93(5) . 5_656 ?
O006 Cd02 Br05 136.61(5) . . ?
O006 Cd02 Br05 73.62(5) . 1_565 ?
O006 Cd02 Br05 144.93(5) 7_565 5_656 ?
O006 Cd02 Br05 136.61(5) 7_565 1_565 ?
O006 Cd02 O006 63.21(10) . 7_565 ?
O1 Cd02 Ba01 48.26(4) 6_656 . ?
O1 Cd02 Ba01 117.92(6) 6_656 6_556 ?
O1 Cd02 Ba01 48.26(4) 6_656 1_545 ?
O1 Cd02 Ba01 117.92(6) 6_656 6_546 ?
O1 Cd02 Br04 173.86(9) 6_656 . ?
O1 Cd02 Br05 89.39(3) 6_656 . ?
O1 Cd02 Br05 89.39(3) 6_656 1_565 ?
O1 Cd02 Br05 87.99(9) 6_656 5_656 ?
O1 Cd02 O006 78.07(9) 6_656 . ?
O1 Cd02 O006 78.07(9) 6_656 7_565 ?
Ba01 Se03 Ba01 94.669(17) 6_556 6_546 ?
O006 Se03 Ba01 115.65(8) . 6_546 ?
O006 Se03 Ba01 46.58(7) . 6_556 ?
O006 Se03 Ba01 46.58(7) 7_565 6_546 ?
O006 Se03 Ba01 115.65(8) 7_565 6_556 ?
O006 Se03 O006 99.22(15) 7_565 . ?
O1 Se03 Ba01 53.74(5) . 6_556 ?
O1 Se03 Ba01 53.74(5) . 6_546 ?
O1 Se03 O006 97.99(11) . . ?
O1 Se03 O006 98.00(11) . 7_565 ?
Ba01 Br04 Ba01 116.977(12) 6_546 2_565 ?
Ba01 Br04 Ba01 102.90(2) 6_546 6_556 ?
Ba01 Br04 Ba01 116.977(12) 6_556 2_565 ?
Cd02 Br04 Ba01 82.749(12) . 6_556 ?
Cd02 Br04 Ba01 82.749(12) . 6_546 ?
Cd02 Br04 Ba01 144.971(19) . 2_565 ?
Ba01 Br05 Ba01 84.737(15) 1_545 6_546 ?
Cd02 Br05 Ba01 81.053(12) . 1_545 ?
Cd02 Br05 Ba01 76.319(12) 1_545 6_546 ?
Cd02 Br05 Ba01 81.053(12) 1_545 1_545 ?
Cd02 Br05 Ba01 76.319(12) . 6_546 ?
Cd02 Br05 Ba01 150.146(19) 5_656 6_546 ?
Cd02 Br05 Ba01 125.12(2) 5_656 1_545 ?
Cd02 Br05 Cd02 105.785(11) 1_545 5_656 ?
Cd02 Br05 Cd02 148.43(2) 1_545 . ?
Cd02 Br05 Cd02 105.785(11) . 5_656 ?
Ba01 O006 Ba01 115.74(7) . 6_556 ?
Cd02 O006 Ba01 101.26(7) . 6_556 ?
Cd02 O006 Ba01 102.17(7) . . ?
Se03 O006 Ba01 108.17(10) . 6_556 ?
Se03 O006 Ba01 126.33(11) . . ?
Se03 O006 Cd02 97.81(10) . . ?
Ba01 O1 Ba01 127.74(12) 6_556 6_546 ?
Cd02 O1 Ba01 100.14(7) 6_556 6_546 ?
Cd02 O1 Ba01 100.14(7) 6_556 6_556 ?
Se03 O1 Ba01 100.08(7) . 6_546 ?
Se03 O1 Ba01 100.08(7) . 6_556 ?
Se03 O1 Cd02 133.01(19) . 6_556 ?

loop_
_geom_bond_atom_site_label_1
_geom_bond_atom_site_label_2
_geom_bond_distance
_geom_bond_site_symmetry_2
_geom_bond_publ_flag
Ba01 Se03 3.7736(5) 6_666 ?
Ba01 Se03 3.7736(5) 6_656 ?
Ba01 Br04 3.5480(6) 6_656 ?
Ba01 Br04 3.5480(6) 6_666 ?
Ba01 Br05 3.7326(8) 6_666 ?
Ba01 Br05 3.3659(8) 1_565 ?
Ba01 O006 2.773(2) . ?
Ba01 O006 2.885(2) 6_656 ?
Ba01 O006 2.773(2) 7_575 ?
Ba01 O006 2.885(2) 4_565 ?
Ba01 O1 3.0907(16) 6_656 ?
Ba01 O1 3.0907(16) 6_666 ?
Cd02 Br04 2.6314(6) . ?
Cd02 Br05 2.8836(5) 1_565 ?
Cd02 Br05 2.8835(5) . ?
Cd02 Br05 2.9403(7) 5_656 ?
Cd02 O006 2.462(2) 7_565 ?
Cd02 O006 2.462(2) . ?
Cd02 O1 2.170(3) 6_656 ?
Se03 O006 1.694(2) . ?
Se03 O006 1.694(2) 7_565 ?
Se03 O1 1.691(3) . ?

loop_
_geom_torsion_atom_site_label_1
_geom_torsion_atom_site_label_2
_geom_torsion_atom_site_label_3
_geom_torsion_atom_site_label_4
_geom_torsion
_geom_torsion_site_symmetry_1
_geom_torsion_site_symmetry_2
_geom_torsion_site_symmetry_3
_geom_torsion_site_symmetry_4
_geom_torsion_publ_flag
Ba01 Se03 O006 Ba01 -143.97(17) 6_556 . . . ?
Ba01 Se03 O006 Ba01 -70.73(9) 6_546 . . 6_556 ?
Ba01 Se03 O006 Ba01 145.30(8) 6_546 . . . ?
Ba01 Se03 O006 Cd02 104.62(10) 6_556 . . . ?
Ba01 Se03 O006 Cd02 33.89(9) 6_546 . . . ?
Ba01 Se03 O1 Ba01 131.53(16) 6_546 . . 6_556 ?
Ba01 Se03 O1 Ba01 -131.53(16) 6_556 . . 6_546 ?
Ba01 Se03 O1 Cd02 114.24(8) 6_556 . . 6_556 ?
Ba01 Se03 O1 Cd02 -114.24(8) 6_546 . . 6_556 ?
O006 Se03 O006 Ba01 99.28(13) 7_565 . . . ?
O006 Se03 O006 Ba01 -116.75(8) 7_565 . . 6_556 ?
O006 Se03 O006 Cd02 -12.13(15) 7_565 . . . ?
O006 Se03 O1 Ba01 -15.49(12) 7_565 . . 6_546 ?
O006 Se03 O1 Ba01 15.49(12) . . . 6_556 ?
O006 Se03 O1 Ba01 -116.04(10) . . . 6_546 ?
O006 Se03 O1 Ba01 116.04(10) 7_565 . . 6_556 ?
O006 Se03 O1 Cd02 -129.72(8) 7_565 . . 6_556 ?
O006 Se03 O1 Cd02 129.72(8) . . . 6_556 ?
O1 Se03 O006 Ba01 -17.24(12) . . . 6_556 ?
O1 Se03 O006 Ba01 -161.22(14) . . . . ?
O1 Se03 O006 Cd02 87.38(11) . . . . ?
